data_4021428
loop_
_publ_author_name
'Man Shing Wong'
'Ping Fang Xia'
'Pik Kwan Lo'
'Xiao Hua Sun'
'Wai Yeung Wong'
'Shaomin Shuang'

_publ_section_title
;
 Synthesis of Oligophenylene-Substituted Calix[4]crown-4s
 and Their Silver(I) Ion-Induced Nanocones Formation
;
_journal_name_full 'Journal of Organic Chemistry'
_journal_page_first 940
_journal_page_last 946
_journal_paper_doi 10.1021/jo051896z
_journal_volume 71
_journal_year 2006
_chemical_formula_sum 'C79 H63 Ag7 Cl3 F21 O20'
_chemical_formula_weight 2592.73
_chemical_name_systematic
; 
 ? 
;
_space_group_IT_number 2
_symmetry_cell_setting triclinic
_symmetry_space_group_name_Hall '-P 1'
_symmetry_space_group_name_H-M 'P -1'
_atom_sites_solution_hydrogens geom
_atom_sites_solution_primary direct
_atom_sites_solution_secondary difmap
_audit_creation_method SHELXL-97
_cell_angle_alpha 89.413(2)
_cell_angle_beta 80.832(2)
_cell_angle_gamma 87.561(2)
_cell_formula_units_Z 2
_cell_length_a 12.5115(11)
_cell_length_b 14.6376(12)
_cell_length_c 24.260(2)
_cell_measurement_temperature 273(2)
_cell_volume 4382.1(6)
_computing_data_reduction SAINT
_computing_structure_refinement 'SHELXL-97 (Sheldrick, 1997)'
_computing_structure_solution 'SHELXS-97 (Sheldrick, 1990)'
_diffrn_ambient_temperature 273(2)
_diffrn_measured_fraction_theta_full 0.959
_diffrn_measured_fraction_theta_max 0.959
_diffrn_measurement_device_type 'Smart CCD'
_diffrn_radiation_monochromator graphite
_diffrn_radiation_source 'fine-focus sealed tube'
_diffrn_radiation_type MoK\a
_diffrn_radiation_wavelength 0.71073
_diffrn_reflns_av_R_equivalents 0.0446
_diffrn_reflns_av_sigmaI/netI 0.1260
_diffrn_reflns_limit_h_max 14
_diffrn_reflns_limit_h_min -13
_diffrn_reflns_limit_k_max 13
_diffrn_reflns_limit_k_min -17
_diffrn_reflns_limit_l_max 28
_diffrn_reflns_limit_l_min -25
_diffrn_reflns_number 21473
_diffrn_reflns_theta_full 25.00
_diffrn_reflns_theta_max 25.00
_diffrn_reflns_theta_min 1.97
_exptl_absorpt_coefficient_mu 1.736
_exptl_absorpt_correction_T_max 1.0000
_exptl_absorpt_correction_T_min 0.7394
_exptl_absorpt_correction_type SADABS
_exptl_crystal_colour colorless
_exptl_crystal_density_diffrn 1.965
_exptl_crystal_density_method 'not measured'
_exptl_crystal_description plate
_exptl_crystal_F_000 2532
_exptl_crystal_size_max 0.24
_exptl_crystal_size_mid 0.16
_exptl_crystal_size_min 0.10
_refine_diff_density_max 0.766
_refine_diff_density_min -0.840
_refine_diff_density_rms 0.106
_refine_ls_extinction_method none
_refine_ls_goodness_of_fit_ref 0.915
_refine_ls_hydrogen_treatment mixed
_refine_ls_matrix_type full
_refine_ls_number_parameters 1171
_refine_ls_number_reflns 14813
_refine_ls_number_restraints 9
_refine_ls_restrained_S_all 0.916
_refine_ls_R_factor_all 0.1658
_refine_ls_R_factor_gt 0.0616
_refine_ls_shift/su_max 0.007
_refine_ls_shift/su_mean 0.004
_refine_ls_structure_factor_coef Fsqd
_refine_ls_weighting_details 'calc w=1/[\s^2^(Fo^2^)+(0.0830P)^2^+0.0000P] where P=(Fo^2^+2Fc^2^)/3'
_refine_ls_weighting_scheme calc
_refine_ls_wR_factor_gt 0.1345
_refine_ls_wR_factor_ref 0.1821
_reflns_number_gt 6419
_reflns_number_total 14813
_reflns_threshold_expression >2sigma(I)
_cod_data_source_file jo051896zsi20050909_062311.cif
_cod_depositor_comments
;
The following automatic conversions were performed:
'_symmetry_cell_setting' value 'Triclinic' changed to 'triclinic'
according to '/home/saulius/struct/CIF-dictionaries/cif_core.dic'
dictionary named 'cif_core.dic' version 2.4.1 from 2010-06-29.

Automatic conversion script
Id: cif_fix_enum 1527 2010-12-29 10:47:43Z saulius 
;
_cod_database_code 4021428

loop_
_symmetry_equiv_pos_as_xyz
'x, y, z'
'-x, -y, -z'

loop_
_atom_site_label
_atom_site_type_symbol
_atom_site_fract_x
_atom_site_fract_y
_atom_site_fract_z
_atom_site_U_iso_or_equiv
_atom_site_adp_type
_atom_site_occupancy
_atom_site_symmetry_multiplicity
_atom_site_calc_flag
_atom_site_refinement_flags
Ag1 Ag 0.27766(5) 0.50862(4) 0.21609(2) 0.05979(17) Uani 1 1 d .
Ag2 Ag 0.45118(5) 1.17322(4) 0.98916(3) 0.0749(2) Uani 1 1 d .
Ag3 Ag 0.37230(5) 0.98985(4) 0.98480(3) 0.07190(19) Uani 1 1 d .
Ag4 Ag 0.17237(5) 0.94996(5) 0.91118(3) 0.0921(2) Uani 1 1 d .
Ag5 Ag -0.07249(7) 0.84672(5) 0.98905(3) 0.1169(3) Uani 1 1 d .
Ag6 Ag -0.20816(6) 0.79209(7) 0.91125(3) 0.1263(3) Uani 1 1 d .
Ag7 Ag 1.00648(5) 0.90955(5) 0.47266(3) 0.0900(2) Uani 1 1 d .
C1 C 0.3922(5) 0.6504(4) 0.3346(3) 0.0443(18) Uani 1 1 d .
C2 C 0.3734(4) 0.6769(4) 0.3903(3) 0.0421(17) Uani 1 1 d .
H2A H 0.3685 0.7389 0.3987 0.051 Uiso 1 1 calc R
C3 C 0.3617(5) 0.6137(4) 0.4341(3) 0.0451(18) Uani 1 1 d .
C4 C 0.3610(5) 0.5227(4) 0.4203(2) 0.0426(18) Uani 1 1 d .
H4A H 0.3486 0.4796 0.4488 0.051 Uiso 1 1 calc R
C5 C 0.3780(4) 0.4933(4) 0.3657(3) 0.0399(17) Uani 1 1 d .
C6 C 0.4005(4) 0.5593(4) 0.3233(2) 0.0403(17) Uani 1 1 d .
C7 C 0.3418(5) 0.6430(4) 0.4934(3) 0.0433(18) Uani 1 1 d .
C8 C 0.2848(6) 0.7249(4) 0.5116(3) 0.065(2) Uani 1 1 d .
H8A H 0.2593 0.7647 0.4861 0.078 Uiso 1 1 calc R
C9 C 0.2672(7) 0.7455(5) 0.5677(3) 0.081(3) Uani 1 1 d .
H9A H 0.2300 0.8000 0.5794 0.097 Uiso 1 1 calc R
C10 C 0.3022(7) 0.6891(6) 0.6066(3) 0.088(3) Uani 1 1 d .
H10A H 0.2882 0.7045 0.6443 0.106 Uiso 1 1 calc R
C11 C 0.3575(6) 0.6104(5) 0.5900(3) 0.067(2) Uani 1 1 d .
H11A H 0.3829 0.5717 0.6161 0.081 Uiso 1 1 calc R
C12 C 0.3761(5) 0.5873(5) 0.5345(3) 0.0501(19) Uani 1 1 d .
H12A H 0.4132 0.5322 0.5239 0.060 Uiso 1 1 calc R
C13 C 0.3621(5) 0.3926(4) 0.3543(2) 0.0415(17) Uani 1 1 d .
H13A H 0.4015 0.3541 0.3777 0.050 Uiso 1 1 calc R
H13B H 0.3903 0.3786 0.3156 0.050 Uiso 1 1 calc R
C14 C 0.2406(5) 0.3729(4) 0.3666(2) 0.0368(16) Uani 1 1 d .
C15 C 0.1928(5) 0.3608(4) 0.4203(2) 0.0400(17) Uani 1 1 d .
H15A H 0.2357 0.3547 0.4482 0.048 Uiso 1 1 calc R
C16 C 0.0786(5) 0.3573(4) 0.4347(2) 0.0394(17) Uani 1 1 d .
C17 C 0.0152(5) 0.3750(3) 0.3929(2) 0.0350(16) Uani 1 1 d .
H17A H -0.0597 0.3819 0.4024 0.042 Uiso 1 1 calc R
C18 C 0.0624(5) 0.3824(4) 0.3375(2) 0.0352(16) Uani 1 1 d .
C19 C 0.1770(5) 0.3789(4) 0.3245(2) 0.0358(16) Uani 1 1 d .
C20 C 0.0302(5) 0.3398(4) 0.4936(2) 0.0352(16) Uani 1 1 d .
C21 C 0.0753(5) 0.2713(4) 0.5238(3) 0.0440(18) Uani 1 1 d .
H21A H 0.1346 0.2358 0.5068 0.053 Uiso 1 1 calc R
C22 C 0.0320(5) 0.2557(4) 0.5793(3) 0.057(2) Uani 1 1 d .
H22A H 0.0611 0.2085 0.5990 0.069 Uiso 1 1 calc R
C23 C -0.0530(5) 0.3093(5) 0.6052(3) 0.056(2) Uani 1 1 d .
H23A H -0.0797 0.2994 0.6427 0.067 Uiso 1 1 calc R
C24 C -0.0987(5) 0.3760(5) 0.5772(3) 0.051(2) Uani 1 1 d .
H24A H -0.1574 0.4111 0.5952 0.061 Uiso 1 1 calc R
C25 C -0.0574(5) 0.3930(4) 0.5201(3) 0.0472(19) Uani 1 1 d .
H25A H -0.0888 0.4393 0.5007 0.057 Uiso 1 1 calc R
C26 C -0.0087(5) 0.3999(4) 0.2928(3) 0.0489(19) Uani 1 1 d .
H26A H -0.0738 0.3656 0.3020 0.059 Uiso 1 1 calc R
H26B H 0.0298 0.3777 0.2573 0.059 Uiso 1 1 calc R
C27 C -0.0409(5) 0.5007(4) 0.2868(2) 0.0370(16) Uani 1 1 d .
C28 C -0.1231(5) 0.5396(4) 0.3247(3) 0.0496(19) Uani 1 1 d .
H28A H -0.1587 0.5027 0.3526 0.060 Uiso 1 1 calc R
C29 C -0.1563(5) 0.6337(4) 0.3233(2) 0.0468(19) Uani 1 1 d .
C30 C -0.0934(5) 0.6854(4) 0.2833(2) 0.0455(18) Uani 1 1 d .
H30A H -0.1093 0.7480 0.2825 0.055 Uiso 1 1 calc R
C31 C -0.0079(5) 0.6501(4) 0.2442(2) 0.0418(17) Uani 1 1 d .
C32 C 0.0108(5) 0.5566(4) 0.2450(3) 0.0454(18) Uani 1 1 d .
C33 C -0.2469(5) 0.6746(5) 0.3638(3) 0.0520(19) Uani 1 1 d .
C34 C -0.2808(5) 0.6377(5) 0.4159(3) 0.053(2) Uani 1 1 d .
H34A H -0.2478 0.5831 0.4258 0.064 Uiso 1 1 calc R
C35 C -0.3587(5) 0.6773(5) 0.4525(3) 0.055(2) Uani 1 1 d .
H35A H -0.3797 0.6487 0.4867 0.066 Uiso 1 1 calc R
C36 C -0.4090(5) 0.7589(5) 0.4415(3) 0.060(2) Uani 1 1 d .
H36A H -0.4619 0.7872 0.4679 0.073 Uiso 1 1 calc R
C37 C -0.3770(6) 0.7976(5) 0.3886(3) 0.079(3) Uani 1 1 d .
H37A H -0.4106 0.8521 0.3792 0.095 Uiso 1 1 calc R
C38 C -0.2977(5) 0.7570(5) 0.3507(3) 0.061(2) Uani 1 1 d .
H38A H -0.2774 0.7842 0.3160 0.074 Uiso 1 1 calc R
C39 C 0.0589(5) 0.7148(4) 0.2056(2) 0.0426(18) Uani 1 1 d .
H39A H 0.0116 0.7591 0.1903 0.051 Uiso 1 1 calc R
H39B H 0.1011 0.6810 0.1748 0.051 Uiso 1 1 calc R
C40 C 0.1344(5) 0.7641(4) 0.2376(2) 0.0418(18) Uani 1 1 d .
C41 C 0.0945(5) 0.8420(4) 0.2694(2) 0.0411(17) Uani 1 1 d .
H41A H 0.0261 0.8665 0.2659 0.049 Uiso 1 1 calc R
C42 C 0.1511(5) 0.8829(4) 0.3051(3) 0.0458(18) Uani 1 1 d .
C43 C 0.2546(5) 0.8435(4) 0.3113(3) 0.0454(18) Uani 1 1 d .
H43A H 0.2927 0.8677 0.3373 0.055 Uiso 1 1 calc R
C44 C 0.2995(5) 0.7686(4) 0.2789(2) 0.0388(17) Uani 1 1 d .
C45 C 0.2398(5) 0.7352(4) 0.2407(2) 0.0392(17) Uani 1 1 d .
C46 C 0.1084(5) 0.9695(4) 0.3361(2) 0.0459(19) Uani 1 1 d .
C47 C -0.0007(6) 0.9803(5) 0.3553(3) 0.062(2) Uani 1 1 d .
H47A H -0.0461 0.9341 0.3490 0.074 Uiso 1 1 calc R
C48 C -0.0453(6) 1.0581(5) 0.3839(3) 0.064(2) Uani 1 1 d .
H48A H -0.1193 1.0642 0.3970 0.076 Uiso 1 1 calc R
C49 C 0.0225(7) 1.1255(5) 0.3923(3) 0.070(3) Uani 1 1 d .
H49A H -0.0052 1.1783 0.4114 0.084 Uiso 1 1 calc R
C50 C 0.1345(8) 1.1156(5) 0.3721(3) 0.088(3) Uani 1 1 d .
H50A H 0.1803 1.1620 0.3775 0.105 Uiso 1 1 calc R
C51 C 0.1744(6) 1.0398(4) 0.3454(3) 0.064(2) Uani 1 1 d .
H51A H 0.2485 1.0336 0.3326 0.077 Uiso 1 1 calc R
C52 C 0.4058(5) 0.7241(4) 0.2897(3) 0.052(2) Uani 1 1 d .
H52A H 0.4507 0.7709 0.3007 0.062 Uiso 1 1 calc R
H52B H 0.4434 0.6973 0.2552 0.062 Uiso 1 1 calc R
C53 C 0.0476(10) 0.5093(8) 0.1487(5) 0.214(7) Uani 1 1 d D
H53A H -0.0203 0.5446 0.1509 0.257 Uiso 1 1 calc R
H53B H 0.0991 0.5368 0.1198 0.257 Uiso 1 1 calc R
C54 C 0.0304(15) 0.4178(10) 0.1316(6) 0.347(14) Uani 1 1 d D
H54A H -0.0285 0.3918 0.1569 0.417 Uiso 1 1 calc R
H54B H 0.0953 0.3794 0.1321 0.417 Uiso 1 1 calc R
C55 C 0.0028(9) 0.4231(10) 0.0727(3) 0.185(6) Uani 1 1 d D
H55A H -0.0104 0.3630 0.0606 0.277 Uiso 1 1 calc R
H55B H 0.0623 0.4476 0.0478 0.277 Uiso 1 1 calc R
H55C H -0.0608 0.4621 0.0725 0.277 Uiso 1 1 calc R
C56 C 0.5459(8) 0.5290(7) 0.2460(4) 0.171(5) Uani 1 1 d D
H56A H 0.5539 0.5544 0.2086 0.205 Uiso 1 1 calc R
H56B H 0.5795 0.5700 0.2686 0.205 Uiso 1 1 calc R
C57 C 0.6052(9) 0.4426(9) 0.2434(7) 0.236(9) Uani 1 1 d D
H57A H 0.5719 0.3990 0.2223 0.283 Uiso 1 1 calc R
H57B H 0.6056 0.4182 0.2808 0.283 Uiso 1 1 calc R
C58 C 0.7216(6) 0.4591(8) 0.2148(4) 0.124(4) Uani 1 1 d D
H58A H 0.7659 0.4043 0.2167 0.186 Uiso 1 1 calc R
H58B H 0.7505 0.5077 0.2334 0.186 Uiso 1 1 calc R
H58C H 0.7212 0.4755 0.1764 0.186 Uiso 1 1 calc R
C59 C 0.3562(6) 0.6977(5) 0.1551(3) 0.066(2) Uani 1 1 d .
H59A H 0.4287 0.7042 0.1634 0.079 Uiso 1 1 calc R
H59B H 0.3293 0.7568 0.1435 0.079 Uiso 1 1 calc R
C60 C 0.3579(7) 0.6274(5) 0.1086(3) 0.084(3) Uani 1 1 d .
H60A H 0.2862 0.6249 0.0984 0.101 Uiso 1 1 calc R
H60B H 0.4075 0.6458 0.0758 0.101 Uiso 1 1 calc R
C61 C 0.3945(7) 0.4714(5) 0.0879(3) 0.075(3) Uani 1 1 d .
H61A H 0.4534 0.4803 0.0574 0.090 Uiso 1 1 calc R
H61B H 0.3274 0.4721 0.0727 0.090 Uiso 1 1 calc R
C62 C 0.4113(6) 0.3818(5) 0.1153(3) 0.072(3) Uani 1 1 d .
H62A H 0.4206 0.3336 0.0876 0.087 Uiso 1 1 calc R
H62B H 0.4763 0.3822 0.1323 0.087 Uiso 1 1 calc R
C63 C 0.3414(7) 0.2987(5) 0.1959(3) 0.079(3) Uani 1 1 d .
H63A H 0.4056 0.3141 0.2109 0.095 Uiso 1 1 calc R
H63B H 0.3562 0.2401 0.1774 0.095 Uiso 1 1 calc R
C64 C 0.2505(6) 0.2902(4) 0.2424(3) 0.063(2) Uani 1 1 d .
H64A H 0.2700 0.2461 0.2696 0.076 Uiso 1 1 calc R
H64B H 0.1872 0.2694 0.2285 0.076 Uiso 1 1 calc R
C65 C 0.6562(6) 1.2184(5) 1.0419(3) 0.070(2) Uani 1 1 d .
C66 C 0.7130(8) 1.2882(6) 1.0730(8) 0.296(7) Uani 1 1 d .
C67 C 0.3997(6) 1.0453(6) 1.0995(3) 0.076(3) Uani 1 1 d .
C68 C 0.3891(11) 1.0241(8) 1.1614(4) 0.128(5) Uani 1 1 d .
C69 C 0.3343(6) 1.1303(5) 0.8900(3) 0.068(2) Uani 1 1 d .
C70 C 0.3066(8) 1.1506(6) 0.8336(4) 0.089(3) Uani 1 1 d .
C71 C 0.1250(6) 0.9528(6) 1.0417(3) 0.071(2) Uani 1 1 d .
C72 C 0.1077(10) 0.9010(8) 1.0963(5) 0.141(5) Uani 1 1 d .
C73 C -0.2313(6) 0.6943(5) 1.0220(3) 0.062(2) Uani 1 1 d .
C74 C -0.2720(7) 0.6140(5) 1.0589(5) 0.100(3) Uani 1 1 d .
C75 C -0.0021(6) 0.8464(5) 0.8467(3) 0.071(2) Uani 1 1 d .
C76 C 0.1040(14) 0.8501(10) 0.7957(4) 0.236(7) Uani 1 1 d .
C77 C 0.7826(5) 1.0073(5) 0.5151(3) 0.057(2) Uani 1 1 d .
C78 C 0.6611(6) 1.0061(5) 0.5222(3) 0.069(2) Uani 1 1 d .
C79 C 0.4164(9) 0.9229(7) 0.7094(7) 0.296(12) Uani 1 1 d D
H79A H 0.3866 0.9277 0.7492 0.356 Uiso 1 1 calc R
Cl1 Cl 0.5062(4) 1.0065(4) 0.6943(2) 0.216(2) Uani 1 1 d D
Cl2 Cl 0.4749(6) 0.8191(4) 0.6990(4) 0.645(3) Uani 1 1 d D
Cl3 Cl 0.3138(4) 0.9382(3) 0.67409(17) 0.1816(17) Uani 1 1 d D
F1 F 0.7875(7) 1.2692(5) 1.0916(4) 0.246(3) Uani 1 1 d .
F2 F 0.6799(6) 1.3653(4) 1.0740(4) 0.185(3) Uani 1 1 d .
F3 F 0.7972(7) 1.3197(7) 1.0180(5) 0.314(5) Uani 1 1 d .
F4 F 0.3884(9) 0.9405(4) 1.1761(3) 0.226(5) Uani 1 1 d .
F5 F 0.3094(7) 1.0654(5) 1.1915(2) 0.179(3) Uani 1 1 d .
F6 F 0.4782(9) 1.0565(8) 1.1788(3) 0.250(5) Uani 1 1 d .
F7 F 0.3618(6) 1.1975(7) 0.8003(3) 0.226(3) Uani 1 1 d .
F8 F 0.2090(7) 1.1836(9) 0.8357(3) 0.259(5) Uani 1 1 d .
F9 F 0.2945(9) 1.0808(6) 0.8049(3) 0.235(4) Uani 1 1 d .
F10 F 0.1251(11) 0.9402(10) 1.1385(3) 0.305(7) Uani 1 1 d .
F11 F 0.0094(7) 0.8825(7) 1.1110(4) 0.259(4) Uani 1 1 d .
F12 F 0.1594(8) 0.8291(6) 1.0953(4) 0.297(5) Uani 1 1 d .
F13 F -0.2482(7) 0.6106(5) 1.1070(3) 0.200(3) Uani 1 1 d .
F14 F -0.3746(5) 0.6064(4) 1.0640(3) 0.176(3) Uani 1 1 d .
F15 F -0.2343(6) 0.5366(4) 1.0354(3) 0.173(3) Uani 1 1 d .
F16 F 0.1548(7) 0.9088(7) 0.7989(3) 0.304(4) Uani 1 1 d .
F17 F 0.0421(10) 0.8902(13) 0.7610(4) 0.425(9) Uani 1 1 d .
F18 F 0.1070(8) 0.7923(7) 0.7669(4) 0.322(5) Uani 1 1 d .
F19 F 0.6114(4) 1.0632(4) 0.5605(3) 0.128(2) Uani 1 1 d .
F20 F 0.6222(4) 0.9278(4) 0.5390(3) 0.138(2) Uani 1 1 d .
F21 F 0.6267(4) 1.0268(6) 0.4762(3) 0.160(3) Uani 1 1 d .
O1 O 0.0887(4) 0.5182(3) 0.20405(17) 0.0542(13) Uani 1 1 d .
O2 O 0.2861(3) 0.6657(3) 0.20381(16) 0.0539(13) Uani 1 1 d .
O3 O 0.3904(4) 0.5415(3) 0.12612(18) 0.0667(16) Uani 1 1 d .
O4 O 0.3209(4) 0.3649(3) 0.15658(19) 0.0678(16) Uani 1 1 d .
O5 O 0.2264(3) 0.3820(3) 0.26877(16) 0.0477(13) Uani 1 1 d .
O6 O 0.4283(3) 0.5289(3) 0.26857(17) 0.0549(14) Uani 1 1 d .
O7 O 0.6750(4) 1.1415(4) 1.0560(2) 0.0851(18) Uani 1 1 d .
O8 O 0.5877(4) 1.2498(3) 1.0140(2) 0.0793(17) Uani 1 1 d .
O9 O 0.3815(4) 1.1260(3) 1.0878(2) 0.0728(17) Uani 1 1 d .
O10 O 0.4252(4) 0.9811(4) 1.0699(2) 0.0828(18) Uani 1 1 d .
O11 O 0.3955(4) 1.1836(3) 0.9038(2) 0.0727(16) Uani 1 1 d .
O12 O 0.2952(5) 1.0641(4) 0.9131(2) 0.0956(19) Uani 1 1 d .
O13 O 0.1799(5) 1.0185(4) 1.0406(2) 0.0890(19) Uani 1 1 d .
O14 O 0.0810(5) 0.9217(5) 1.0039(3) 0.135(3) Uani 1 1 d .
O15 O -0.1492(4) 0.7288(3) 1.0342(2) 0.0772(17) Uani 1 1 d .
O16 O -0.2815(4) 0.7115(4) 0.9834(2) 0.0843(19) Uani 1 1 d .
O17 O 0.0247(4) 0.8746(4) 0.8905(2) 0.0782(17) Uani 1 1 d .
O18 O -0.0798(5) 0.8055(5) 0.8398(2) 0.105(2) Uani 1 1 d .
O19 O 0.8189(3) 1.0776(3) 0.53065(19) 0.0577(14) Uani 1 1 d .
O20 O 0.8280(4) 0.9382(3) 0.4933(2) 0.0686(16) Uani 1 1 d .

loop_
_atom_site_aniso_label
_atom_site_aniso_U_11
_atom_site_aniso_U_22
_atom_site_aniso_U_33
_atom_site_aniso_U_23
_atom_site_aniso_U_13
_atom_site_aniso_U_12
Ag1 0.0743(4) 0.0475(3) 0.0508(3) -0.0031(3) 0.0115(3) -0.0037(3)
Ag2 0.0780(4) 0.0566(4) 0.0980(4) -0.0057(3) -0.0379(3) -0.0037(3)
Ag3 0.0758(4) 0.0663(4) 0.0762(4) -0.0020(3) -0.0160(3) -0.0185(3)
Ag4 0.0802(4) 0.1032(5) 0.1026(5) 0.0245(4) -0.0373(4) -0.0358(4)
Ag5 0.1303(6) 0.1099(5) 0.1196(6) 0.0427(5) -0.0337(5) -0.0695(4)
Ag6 0.0743(5) 0.2064(9) 0.1014(5) 0.0449(6) -0.0231(4) -0.0173(5)
Ag7 0.0468(3) 0.0861(5) 0.1380(6) -0.0171(4) -0.0160(4) -0.0035(3)
C1 0.035(3) 0.051(4) 0.049(4) 0.000(3) -0.010(3) -0.004(3)
C2 0.036(3) 0.032(3) 0.061(4) 0.001(3) -0.015(3) -0.003(3)
C3 0.047(4) 0.041(4) 0.051(4) -0.002(3) -0.016(3) -0.012(3)
C4 0.051(4) 0.039(3) 0.039(4) 0.006(3) -0.010(3) -0.010(3)
C5 0.019(3) 0.043(3) 0.058(4) 0.000(3) -0.003(3) -0.007(3)
C6 0.031(3) 0.039(3) 0.049(4) 0.005(3) 0.003(3) -0.008(3)
C7 0.039(3) 0.030(3) 0.060(4) -0.004(3) -0.005(3) -0.005(3)
C8 0.071(5) 0.044(4) 0.084(5) -0.020(4) -0.017(4) -0.010(4)
C9 0.088(6) 0.051(4) 0.101(6) -0.051(4) -0.012(5) 0.023(4)
C10 0.109(6) 0.101(6) 0.060(5) -0.018(5) -0.021(5) -0.045(5)
C11 0.077(5) 0.063(5) 0.065(5) -0.007(4) -0.019(4) 0.001(4)
C12 0.048(4) 0.049(4) 0.053(4) -0.005(3) -0.007(3) -0.003(3)
C13 0.041(3) 0.049(4) 0.033(3) -0.008(3) 0.002(3) -0.007(3)
C14 0.051(4) 0.027(3) 0.032(3) -0.001(3) -0.003(3) -0.009(3)
C15 0.042(3) 0.034(3) 0.045(4) 0.007(3) -0.008(3) -0.002(3)
C16 0.041(3) 0.026(3) 0.051(4) -0.007(3) -0.005(3) -0.006(3)
C17 0.037(3) 0.025(3) 0.044(4) -0.001(3) -0.008(3) 0.002(3)
C18 0.051(4) 0.024(3) 0.031(3) -0.006(3) -0.009(3) -0.002(3)
C19 0.049(4) 0.026(3) 0.034(3) -0.004(3) -0.007(3) -0.011(3)
C20 0.046(3) 0.018(3) 0.040(3) 0.002(3) -0.002(3) -0.005(3)
C21 0.040(3) 0.039(4) 0.053(4) -0.005(3) -0.008(3) -0.001(3)
C22 0.063(4) 0.053(4) 0.067(4) 0.022(4) -0.039(3) -0.028(3)
C23 0.050(4) 0.070(5) 0.045(4) 0.006(4) 0.002(3) -0.011(4)
C24 0.037(4) 0.075(5) 0.039(4) 0.006(4) 0.001(3) -0.010(3)
C25 0.049(4) 0.045(4) 0.051(4) 0.015(3) -0.016(3) -0.005(3)
C26 0.053(4) 0.041(4) 0.055(4) -0.008(3) -0.014(3) -0.001(3)
C27 0.047(3) 0.028(3) 0.035(3) -0.007(3) -0.004(3) -0.003(3)
C28 0.058(4) 0.057(4) 0.038(4) 0.004(3) -0.015(3) -0.014(3)
C29 0.060(4) 0.047(4) 0.033(3) 0.013(3) -0.005(3) -0.009(3)
C30 0.046(4) 0.041(4) 0.052(4) 0.011(3) -0.017(3) -0.011(3)
C31 0.058(4) 0.037(3) 0.034(3) -0.001(3) -0.020(3) -0.007(3)
C32 0.039(4) 0.050(4) 0.046(4) -0.012(3) -0.004(3) 0.007(3)
C33 0.050(4) 0.059(4) 0.052(4) -0.006(3) -0.016(3) -0.017(3)
C34 0.057(4) 0.051(4) 0.050(4) 0.008(3) -0.007(3) -0.002(3)
C35 0.043(4) 0.058(4) 0.060(4) 0.009(4) 0.002(3) 0.000(3)
C36 0.044(4) 0.063(5) 0.069(5) -0.002(4) 0.009(4) -0.004(4)
C37 0.072(5) 0.061(5) 0.096(6) 0.003(5) 0.006(5) 0.025(4)
C38 0.052(4) 0.051(4) 0.079(5) 0.032(4) -0.005(4) 0.006(4)
C39 0.056(4) 0.033(3) 0.036(3) -0.004(3) 0.003(3) -0.003(3)
C40 0.050(4) 0.048(4) 0.025(3) 0.011(3) -0.001(3) -0.004(3)
C41 0.041(3) 0.049(4) 0.032(3) 0.014(3) -0.003(3) -0.007(3)
C42 0.043(4) 0.048(4) 0.048(4) 0.002(3) -0.009(3) -0.003(3)
C43 0.054(4) 0.037(3) 0.045(4) 0.002(3) -0.003(3) -0.017(3)
C44 0.035(3) 0.030(3) 0.048(4) 0.012(3) 0.003(3) -0.007(3)
C45 0.054(4) 0.023(3) 0.037(3) 0.007(3) 0.004(3) -0.010(3)
C46 0.071(4) 0.025(3) 0.043(4) 0.009(3) -0.014(3) 0.002(3)
C47 0.070(5) 0.044(4) 0.068(5) -0.003(4) -0.002(4) 0.009(4)
C48 0.073(5) 0.052(4) 0.064(5) 0.004(4) -0.006(4) 0.005(4)
C49 0.108(6) 0.040(4) 0.059(5) -0.009(4) -0.003(4) 0.003(4)
C50 0.127(7) 0.047(5) 0.086(6) -0.002(4) -0.003(5) -0.020(5)
C51 0.082(5) 0.040(4) 0.071(5) 0.003(4) -0.008(4) -0.019(4)
C52 0.049(4) 0.044(4) 0.062(4) 0.009(3) -0.008(3) -0.016(3)
C53 0.115(10) 0.315(16) 0.202(11) -0.168(11) 0.017(9) -0.005(11)
C54 0.29(2) 0.38(3) 0.37(3) 0.00(2) -0.09(2) 0.201(19)
C55 0.127(9) 0.359(18) 0.074(6) -0.065(9) -0.022(6) -0.047(11)
C56 0.184(11) 0.225(12) 0.086(7) -0.060(7) 0.004(7) 0.120(9)
C57 0.199(16) 0.246(18) 0.269(19) -0.063(15) -0.041(14) -0.049(14)
C58 0.045(5) 0.216(12) 0.110(7) -0.023(8) -0.013(5) 0.027(7)
C59 0.062(5) 0.066(5) 0.064(5) 0.000(4) 0.008(4) -0.008(4)
C60 0.101(6) 0.085(6) 0.058(5) 0.015(5) 0.007(5) 0.008(5)
C61 0.082(6) 0.088(6) 0.047(4) -0.010(4) 0.011(4) 0.005(5)
C62 0.076(5) 0.085(5) 0.046(4) -0.019(4) 0.024(4) -0.007(4)
C63 0.127(7) 0.050(4) 0.053(5) -0.020(4) 0.002(5) 0.022(5)
C64 0.103(6) 0.039(4) 0.040(4) -0.012(3) 0.006(4) 0.014(4)
C65 0.069(5) 0.040(4) 0.105(6) -0.012(4) -0.028(4) -0.007(4)
C66 0.177(6) 0.033(5) 0.76(2) -0.016(8) -0.332(9) -0.002(5)
C67 0.067(5) 0.069(5) 0.095(6) -0.017(5) -0.026(4) 0.002(4)
C68 0.226(12) 0.107(8) 0.055(6) -0.004(6) -0.036(7) -0.004(8)
C69 0.056(4) 0.051(4) 0.096(6) 0.027(4) -0.004(4) -0.010(4)
C70 0.103(6) 0.090(6) 0.082(6) 0.012(5) -0.036(5) -0.008(5)
C71 0.065(5) 0.080(5) 0.071(5) 0.003(5) -0.024(4) 0.013(4)
C72 0.130(9) 0.133(9) 0.146(10) 0.069(8) 0.021(8) -0.002(8)
C73 0.074(5) 0.048(4) 0.058(5) 0.013(4) 0.008(4) -0.001(4)
C74 0.087(6) 0.049(5) 0.163(9) 0.045(5) -0.016(6) -0.025(4)
C75 0.077(5) 0.081(5) 0.059(5) -0.011(4) -0.022(4) -0.019(4)
C76 0.467(18) 0.218(10) 0.033(5) 0.011(6) -0.015(9) -0.230(11)
C77 0.042(4) 0.058(4) 0.070(5) -0.015(4) -0.013(3) 0.014(3)
C78 0.050(4) 0.075(5) 0.078(5) -0.003(5) -0.003(4) 0.006(4)
C79 0.165(14) 0.250(19) 0.50(3) -0.06(2) -0.100(18) -0.060(14)
Cl1 0.180(4) 0.247(5) 0.223(4) 0.038(4) -0.029(3) -0.053(4)
Cl2 0.948(8) 0.229(4) 0.954(9) -0.301(5) -0.823(6) 0.319(5)
Cl3 0.176(3) 0.183(4) 0.189(3) -0.016(3) -0.038(3) -0.009(3)
F1 0.265(6) 0.132(5) 0.410(9) -0.001(6) -0.252(6) -0.061(5)
F2 0.151(5) 0.088(4) 0.319(9) -0.060(5) -0.035(6) -0.041(4)
F3 0.230(6) 0.360(8) 0.348(11) -0.154(8) 0.031(8) -0.218(6)
F4 0.486(14) 0.078(4) 0.100(5) 0.035(4) -0.013(7) 0.027(7)
F5 0.269(8) 0.156(6) 0.079(4) 0.009(4) 0.052(5) 0.053(6)
F6 0.348(10) 0.308(12) 0.135(5) 0.032(6) -0.150(6) -0.072(9)
F7 0.194(6) 0.390(9) 0.118(4) 0.153(5) -0.067(4) -0.166(6)
F8 0.184(6) 0.465(15) 0.136(5) 0.049(7) -0.082(5) 0.105(9)
F9 0.448(13) 0.174(7) 0.114(4) -0.027(5) -0.130(6) -0.034(8)
F10 0.434(15) 0.406(17) 0.092(5) 0.012(7) -0.104(7) 0.022(13)
F11 0.152(6) 0.376(10) 0.238(7) 0.199(7) 0.007(6) -0.068(7)
F12 0.370(10) 0.219(6) 0.224(7) 0.158(6) 0.131(7) 0.188(7)
F13 0.298(9) 0.194(6) 0.125(5) 0.112(4) -0.068(5) -0.109(6)
F14 0.107(4) 0.149(5) 0.264(8) 0.085(5) -0.002(5) -0.053(4)
F15 0.185(6) 0.053(3) 0.258(8) 0.031(4) 0.037(6) -0.016(4)
F16 0.335(7) 0.398(8) 0.153(6) -0.114(6) 0.117(5) -0.288(6)
F17 0.255(11) 0.78(3) 0.196(8) 0.255(11) 0.083(8) 0.015(15)
F18 0.281(9) 0.357(9) 0.285(8) -0.230(7) 0.148(7) -0.182(7)
F19 0.051(3) 0.120(4) 0.202(6) -0.050(4) 0.015(3) -0.012(3)
F20 0.058(3) 0.094(4) 0.250(7) -0.010(4) 0.020(4) -0.029(3)
F21 0.056(3) 0.294(9) 0.135(5) 0.024(5) -0.040(3) 0.010(4)
O1 0.066(3) 0.053(3) 0.042(3) -0.011(2) 0.000(2) -0.009(2)
O2 0.063(3) 0.050(3) 0.040(2) 0.002(2) 0.021(2) -0.012(2)
O3 0.081(3) 0.067(3) 0.045(3) -0.001(3) 0.012(2) -0.009(3)
O4 0.060(3) 0.073(3) 0.063(3) -0.011(3) 0.009(3) 0.012(3)
O5 0.067(3) 0.035(2) 0.035(2) -0.006(2) 0.011(2) -0.001(2)
O6 0.047(3) 0.066(3) 0.044(3) -0.006(2) 0.016(2) -0.005(2)
O7 0.084(4) 0.058(3) 0.124(4) -0.001(3) -0.045(3) -0.008(3)
O8 0.079(3) 0.068(3) 0.097(4) 0.006(3) -0.030(3) -0.018(3)
O9 0.082(4) 0.057(3) 0.078(4) 0.004(3) -0.010(3) 0.006(3)
O10 0.084(4) 0.081(4) 0.080(4) -0.015(3) -0.012(3) 0.028(3)
O11 0.073(3) 0.060(3) 0.085(4) 0.001(3) -0.011(3) -0.006(3)
O12 0.112(4) 0.101(4) 0.089(4) 0.035(3) -0.052(3) -0.056(3)
O13 0.083(4) 0.082(4) 0.097(4) 0.006(3) 0.004(3) -0.021(3)
O14 0.097(4) 0.190(7) 0.126(5) 0.040(5) -0.030(4) -0.076(4)
O15 0.064(3) 0.066(3) 0.106(4) 0.023(3) -0.022(3) -0.019(3)
O16 0.071(4) 0.094(4) 0.088(4) 0.004(3) -0.016(3) 0.005(3)
O17 0.062(3) 0.105(4) 0.069(3) 0.012(3) -0.010(3) -0.021(3)
O18 0.094(4) 0.144(5) 0.084(4) -0.019(4) -0.028(3) -0.048(4)
O19 0.046(3) 0.043(3) 0.085(3) -0.007(2) -0.010(2) -0.002(2)
O20 0.049(3) 0.054(3) 0.098(4) -0.019(3) 0.003(3) 0.006(2)

loop_
_atom_type_symbol
_atom_type_description
_atom_type_scat_dispersion_real
_atom_type_scat_dispersion_imag
_atom_type_scat_source
C C 0.0033 0.0016 'International Tables Vol C Tables 4.2.6.8 and 6.1.1.4'
H H 0.0000 0.0000 'International Tables Vol C Tables 4.2.6.8 and 6.1.1.4'
O O 0.0106 0.0060 'International Tables Vol C Tables 4.2.6.8 and 6.1.1.4'
F F 0.0171 0.0103 'International Tables Vol C Tables 4.2.6.8 and 6.1.1.4'
Ag Ag -0.8971 1.1015 'International Tables Vol C Tables 4.2.6.8 and 6.1.1.4'
Cl Cl 0.1484 0.1585 'International Tables Vol C Tables 4.2.6.8 and 6.1.1.4'

loop_
_geom_angle_atom_site_label_1
_geom_angle_atom_site_label_2
_geom_angle_atom_site_label_3
_geom_angle
_geom_angle_site_symmetry_1
_geom_angle_site_symmetry_3
O5 Ag1 O2 151.78(13) . .
O5 Ag1 O1 83.60(15) . .
O2 Ag1 O1 89.68(15) . .
O5 Ag1 O3 137.38(15) . .
O2 Ag1 O3 70.65(15) . .
O1 Ag1 O3 108.77(16) . .
O5 Ag1 O6 90.56(15) . .
O2 Ag1 O6 83.51(16) . .
O1 Ag1 O6 153.88(13) . .
O3 Ag1 O6 92.74(15) . .
O5 Ag1 O4 70.25(14) . .
O2 Ag1 O4 137.74(14) . .
O1 Ag1 O4 93.83(15) . .
O3 Ag1 O4 68.37(16) . .
O6 Ag1 O4 108.14(15) . .
O8 Ag2 O11 124.92(19) . .
O8 Ag2 O9 93.30(18) . .
O11 Ag2 O9 139.84(18) . .
O8 Ag2 Ag3 141.95(14) . .
O11 Ag2 Ag3 81.67(13) . .
O9 Ag2 Ag3 72.76(12) . .
O8 Ag2 Ag3 76.08(14) . 2_677
O11 Ag2 Ag3 120.76(13) . 2_677
O9 Ag2 Ag3 76.43(12) . 2_677
Ag3 Ag2 Ag3 66.36(2) . 2_677
O10 Ag3 O7 119.5(2) . 2_677
O10 Ag3 O12 154.2(2) . .
O7 Ag3 O12 83.7(2) 2_677 .
O10 Ag3 O13 84.82(19) . .
O7 Ag3 O13 93.02(19) 2_677 .
O12 Ag3 O13 82.79(19) . .
O10 Ag3 Ag2 81.35(15) . .
O7 Ag3 Ag2 157.05(14) 2_677 .
O12 Ag3 Ag2 78.37(14) . .
O13 Ag3 Ag2 98.82(13) . .
O10 Ag3 Ag2 60.14(13) . 2_677
O7 Ag3 Ag2 73.75(14) 2_677 2_677
O12 Ag3 Ag2 143.79(14) . 2_677
O13 Ag3 Ag2 125.58(13) . 2_677
Ag2 Ag3 Ag2 113.64(2) . 2_677
O10 Ag3 Ag4 145.44(15) . .
O7 Ag3 Ag4 48.22(14) 2_677 .
O12 Ag3 Ag4 43.55(14) . .
O13 Ag3 Ag4 66.28(14) . .
Ag2 Ag3 Ag4 120.06(3) . .
Ag2 Ag3 Ag4 121.96(2) 2_677 .
O17 Ag4 O12 160.0(2) . .
O17 Ag4 O14 80.3(2) . .
O12 Ag4 O14 109.6(2) . .
O17 Ag4 O7 119.01(18) . 2_677
O12 Ag4 O7 80.09(19) . 2_677
O14 Ag4 O7 83.3(2) . 2_677
O17 Ag4 Ag3 155.00(13) . .
O12 Ag4 Ag3 44.28(14) . .
O14 Ag4 Ag3 79.87(16) . .
O7 Ag4 Ag3 43.33(12) 2_677 .
O15 Ag5 O14 129.1(2) . .
O15 Ag5 O13 122.56(19) . 2_577
O14 Ag5 O13 98.6(2) . 2_577
O15 Ag5 O17 135.08(19) . .
O14 Ag5 O17 77.1(2) . .
O13 Ag5 O17 78.32(17) 2_577 .
O15 Ag5 Ag6 79.82(15) . .
O14 Ag5 Ag6 147.77(17) . .
O13 Ag5 Ag6 69.40(14) 2_577 .
O17 Ag5 Ag6 71.28(12) . .
O18 Ag6 O16 148.8(2) . .
O18 Ag6 O9 119.9(2) . 2_577
O16 Ag6 O9 89.03(19) . 2_577
O18 Ag6 Ag5 92.90(16) . .
O16 Ag6 Ag5 82.01(16) . .
O9 Ag6 Ag5 118.10(13) 2_577 .
O19 Ag7 O20 160.81(17) 2_776 .
O19 Ag7 Ag7 83.38(12) 2_776 2_776
O20 Ag7 Ag7 77.62(12) . 2_776
C6 C1 C2 117.9(6) . .
C6 C1 C52 123.4(6) . .
C2 C1 C52 118.7(5) . .
C1 C2 C3 122.4(6) . .
C4 C3 C2 117.3(6) . .
C4 C3 C7 120.7(5) . .
C2 C3 C7 121.7(5) . .
C3 C4 C5 122.2(6) . .
C4 C5 C6 118.0(5) . .
C4 C5 C13 118.4(5) . .
C6 C5 C13 123.4(5) . .
C1 C6 O6 120.4(5) . .
C1 C6 C5 121.6(6) . .
O6 C6 C5 118.0(5) . .
C12 C7 C8 116.4(6) . .
C12 C7 C3 120.4(5) . .
C8 C7 C3 123.2(6) . .
C9 C8 C7 119.3(7) . .
C10 C9 C8 122.5(7) . .
C11 C10 C9 119.1(7) . .
C10 C11 C12 120.1(7) . .
C11 C12 C7 122.6(6) . .
C5 C13 C14 109.7(4) . .
C15 C14 C19 119.5(5) . .
C15 C14 C13 119.2(5) . .
C19 C14 C13 120.8(5) . .
C14 C15 C16 121.3(6) . .
C17 C16 C15 118.2(5) . .
C17 C16 C20 122.3(5) . .
C15 C16 C20 119.4(5) . .
C18 C17 C16 120.9(5) . .
C17 C18 C19 118.4(5) . .
C17 C18 C26 119.7(5) . .
C19 C18 C26 121.8(5) . .
C14 C19 O5 119.7(5) . .
C14 C19 C18 120.9(5) . .
O5 C19 C18 119.4(5) . .
C21 C20 C25 118.9(5) . .
C21 C20 C16 119.7(5) . .
C25 C20 C16 121.3(5) . .
C22 C21 C20 120.1(6) . .
C23 C22 C21 120.5(6) . .
C24 C23 C22 120.9(6) . .
C23 C24 C25 120.1(6) . .
C20 C25 C24 119.4(6) . .
C18 C26 C27 113.0(5) . .
C28 C27 C32 117.8(5) . .
C28 C27 C26 119.2(5) . .
C32 C27 C26 123.0(5) . .
C27 C28 C29 123.1(6) . .
C30 C29 C28 114.8(6) . .
C30 C29 C33 122.5(6) . .
C28 C29 C33 122.6(5) . .
C29 C30 C31 124.6(6) . .
C32 C31 C30 116.3(5) . .
C32 C31 C39 124.5(5) . .
C30 C31 C39 119.2(5) . .
O1 C32 C31 118.0(5) . .
O1 C32 C27 119.1(5) . .
C31 C32 C27 122.8(5) . .
C34 C33 C38 117.2(6) . .
C34 C33 C29 123.2(6) . .
C38 C33 C29 119.6(6) . .
C35 C34 C33 122.4(7) . .
C34 C35 C36 122.1(7) . .
C35 C36 C37 116.7(6) . .
C38 C37 C36 121.5(7) . .
C37 C38 C33 120.1(7) . .
C31 C39 C40 109.6(5) . .
C45 C40 C41 116.0(6) . .
C45 C40 C39 124.6(5) . .
C41 C40 C39 119.2(5) . .
C42 C41 C40 123.2(6) . .
C41 C42 C43 118.0(6) . .
C41 C42 C46 121.8(6) . .
C43 C42 C46 120.2(6) . .
C44 C43 C42 120.8(6) . .
C45 C44 C43 117.4(6) . .
C45 C44 C52 123.2(5) . .
C43 C44 C52 119.2(6) . .
C40 C45 C44 123.8(5) . .
C40 C45 O2 116.9(5) . .
C44 C45 O2 119.2(5) . .
C47 C46 C51 118.0(6) . .
C47 C46 C42 119.0(6) . .
C51 C46 C42 123.0(6) . .
C46 C47 C48 121.9(7) . .
C49 C48 C47 118.1(7) . .
C48 C49 C50 120.4(7) . .
C51 C50 C49 119.8(8) . .
C50 C51 C46 121.7(7) . .
C44 C52 C1 113.5(5) . .
C54 C53 O1 116.3(10) . .
C53 C54 C55 107.9(11) . .
C57 C56 O6 117.1(9) . .
C56 C57 C58 107.4(10) . .
O2 C59 C60 107.9(6) . .
O3 C60 C59 110.4(6) . .
O3 C61 C62 110.2(6) . .
O4 C62 C61 109.8(6) . .
O4 C63 C64 113.2(7) . .
C63 C64 O5 107.9(5) . .
O7 C65 O8 130.4(7) . .
O7 C65 C66 111.9(8) . .
O8 C65 C66 116.6(7) . .
F1 C66 F2 119.9(11) . .
F1 C66 C65 122.0(9) . .
F2 C66 C65 117.9(10) . .
F1 C66 F3 85.7(10) . .
F2 C66 F3 84.9(10) . .
C65 C66 F3 95.3(11) . .
O10 C67 O9 130.1(8) . .
O10 C67 C68 114.6(8) . .
O9 C67 C68 115.3(7) . .
F4 C68 F5 107.4(10) . .
F4 C68 F6 104.7(11) . .
F5 C68 F6 104.7(9) . .
F4 C68 C67 117.6(8) . .
F5 C68 C67 114.6(10) . .
F6 C68 C67 106.6(9) . .
O12 C69 O11 131.2(8) . .
O12 C69 C70 116.1(8) . .
O11 C69 C70 112.6(7) . .
F7 C70 F9 102.6(9) . .
F7 C70 F8 105.6(9) . .
F9 C70 F8 95.8(10) . .
F7 C70 C69 121.9(9) . .
F9 C70 C69 115.0(8) . .
F8 C70 C69 112.4(8) . .
O13 C71 O14 128.6(8) . .
O13 C71 C72 115.8(8) . .
O14 C71 C72 115.6(9) . .
F12 C72 F10 105.1(13) . .
F12 C72 F11 106.4(11) . .
F10 C72 F11 100.3(11) . .
F12 C72 C71 113.9(10) . .
F10 C72 C71 118.0(11) . .
F11 C72 C71 111.8(11) . .
O16 C73 O15 130.2(7) . .
O16 C73 C74 114.9(8) . .
O15 C73 C74 114.8(7) . .
F13 C74 F14 106.9(9) . .
F13 C74 F15 105.5(8) . .
F14 C74 F15 102.6(8) . .
F13 C74 C73 117.1(8) . .
F14 C74 C73 113.1(8) . .
F15 C74 C73 110.4(8) . .
O18 C75 O17 130.0(7) . .
O18 C75 C76 119.6(7) . .
O17 C75 C76 108.9(7) . .
F18 C76 F16 135.1(15) . .
F18 C76 F17 83.2(12) . .
F16 C76 F17 96.5(13) . .
F18 C76 C75 111.7(12) . .
F16 C76 C75 113.2(10) . .
F17 C76 C75 91.1(11) . .
O20 C77 O19 131.3(6) . .
O20 C77 C78 113.4(6) . .
O19 C77 C78 115.3(6) . .
F21 C78 F20 107.6(8) . .
F21 C78 F19 107.1(7) . .
F20 C78 F19 102.9(6) . .
F21 C78 C77 111.1(6) . .
F20 C78 C77 113.8(6) . .
F19 C78 C77 113.7(7) . .
Cl3 C79 Cl2 111.4(8) . .
Cl3 C79 Cl1 110.8(8) . .
Cl2 C79 Cl1 112.2(7) . .
C76 F17 F18 41.8(7) . .
C76 F18 F17 55.0(10) . .
C32 O1 C53 112.2(6) . .
C32 O1 Ag1 120.5(4) . .
C53 O1 Ag1 125.2(5) . .
C45 O2 C59 114.3(4) . .
C45 O2 Ag1 128.3(3) . .
C59 O2 Ag1 117.0(4) . .
C61 O3 C60 116.1(6) . .
C61 O3 Ag1 113.1(4) . .
C60 O3 Ag1 107.8(4) . .
C63 O4 C62 114.1(6) . .
C63 O4 Ag1 102.5(4) . .
C62 O4 Ag1 107.9(4) . .
C19 O5 C64 114.0(4) . .
C19 O5 Ag1 127.9(3) . .
C64 O5 Ag1 118.1(3) . .
C6 O6 C56 115.0(6) . .
C6 O6 Ag1 116.6(3) . .
C56 O6 Ag1 127.4(5) . .
C65 O7 Ag3 126.0(5) . 2_677
C65 O7 Ag4 138.2(5) . 2_677
Ag3 O7 Ag4 88.45(17) 2_677 2_677
C65 O8 Ag2 125.9(5) . .
C67 O9 Ag6 128.8(5) . 2_577
C67 O9 Ag2 115.9(5) . .
Ag6 O9 Ag2 93.17(18) 2_577 .
C67 O10 Ag3 115.8(5) . .
C69 O11 Ag2 121.3(5) . .
C69 O12 Ag4 145.8(6) . .
C69 O12 Ag3 121.3(5) . .
Ag4 O12 Ag3 92.2(2) . .
C71 O13 Ag5 107.8(5) . 2_577
C71 O13 Ag3 112.7(5) . .
Ag5 O13 Ag3 116.4(2) 2_577 .
C71 O14 Ag5 141.8(6) . .
C71 O14 Ag4 114.8(5) . .
Ag5 O14 Ag4 103.2(3) . .
C73 O15 Ag5 123.2(5) . .
C73 O16 Ag6 120.3(5) . .
C75 O17 Ag4 134.2(5) . .
C75 O17 Ag5 126.2(5) . .
Ag4 O17 Ag5 99.38(19) . .
C75 O18 Ag6 117.3(5) . .
C77 O19 Ag7 120.9(4) . 2_776
C77 O20 Ag7 126.6(4) . .

loop_
_geom_bond_atom_site_label_1
_geom_bond_atom_site_label_2
_geom_bond_distance
_geom_bond_site_symmetry_2
Ag1 O5 2.296(4) .
Ag1 O2 2.320(4) .
Ag1 O1 2.426(5) .
Ag1 O3 2.458(4) .
Ag1 O6 2.466(5) .
Ag1 O4 2.554(5) .
Ag2 O8 2.244(5) .
Ag2 O11 2.289(5) .
Ag2 O9 2.513(5) .
Ag2 Ag3 2.9076(9) .
Ag2 Ag3 3.3075(9) 2_677
Ag3 O10 2.266(6) .
Ag3 O7 2.313(5) 2_677
Ag3 O12 2.354(6) .
Ag3 O13 2.586(5) .
Ag3 Ag2 3.3075(9) 2_677
Ag3 Ag4 3.3699(10) .
Ag4 O17 2.315(5) .
Ag4 O12 2.323(6) .
Ag4 O14 2.396(7) .
Ag4 O7 2.514(6) 2_677
Ag5 O15 2.206(5) .
Ag5 O14 2.330(7) .
Ag5 O13 2.503(6) 2_577
Ag5 O17 2.540(5) .
Ag5 Ag6 2.8723(12) .
Ag6 O18 2.181(6) .
Ag6 O16 2.199(6) .
Ag6 O9 2.429(5) 2_577
Ag7 O19 2.189(4) 2_776
Ag7 O20 2.232(5) .
Ag7 Ag7 2.9606(14) 2_776
C1 C6 1.361(8) .
C1 C2 1.389(8) .
C1 C52 1.521(9) .
C2 C3 1.395(8) .
C3 C4 1.378(8) .
C3 C7 1.484(8) .
C4 C5 1.378(8) .
C5 C6 1.409(8) .
C5 C13 1.530(8) .
C6 O6 1.390(7) .
C7 C12 1.391(9) .
C7 C8 1.406(8) .
C8 C9 1.378(10) .
C9 C10 1.360(11) .
C10 C11 1.350(11) .
C11 C12 1.372(9) .
C13 C14 1.540(8) .
C14 C15 1.358(8) .
C14 C19 1.391(8) .
C15 C16 1.419(8) .
C16 C17 1.401(8) .
C16 C20 1.484(8) .
C17 C18 1.384(7) .
C18 C19 1.416(8) .
C18 C26 1.522(9) .
C19 O5 1.396(6) .
C20 C21 1.389(8) .
C20 C25 1.390(8) .
C21 C22 1.389(8) .
C22 C23 1.367(9) .
C23 C24 1.342(9) .
C24 C25 1.423(8) .
C26 C27 1.525(8) .
C27 C28 1.374(8) .
C27 C32 1.390(8) .
C28 C29 1.423(9) .
C29 C30 1.387(8) .
C29 C33 1.486(8) .
C30 C31 1.397(8) .
C31 C32 1.380(8) .
C31 C39 1.508(8) .
C32 O1 1.381(7) .
C33 C34 1.381(8) .
C33 C38 1.397(9) .
C34 C35 1.326(8) .
C35 C36 1.370(9) .
C36 C37 1.404(10) .
C37 C38 1.361(10) .
C39 C40 1.522(9) .
C40 C45 1.381(9) .
C40 C41 1.411(8) .
C41 C42 1.360(9) .
C42 C43 1.425(9) .
C42 C46 1.514(8) .
C43 C44 1.401(8) .
C44 C45 1.383(8) .
C44 C52 1.515(9) .
C45 O2 1.406(7) .
C46 C47 1.374(9) .
C46 C51 1.388(9) .
C47 C48 1.389(9) .
C48 C49 1.366(10) .
C49 C50 1.410(12) .
C50 C51 1.329(10) .
C53 C54 1.441(15) .
C53 O1 1.522(12) .
C54 C55 1.524(14) .
C56 C57 1.436(13) .
C56 O6 1.485(10) .
C57 C58 1.539(12) .
C59 O2 1.442(7) .
C59 C60 1.532(10) .
C60 O3 1.389(9) .
C61 O3 1.384(8) .
C61 C62 1.486(10) .
C62 O4 1.415(8) .
C63 O4 1.397(9) .
C63 C64 1.477(10) .
C64 O5 1.492(7) .
C65 O7 1.198(8) .
C65 O8 1.245(9) .
C65 C66 1.539(14) .
C66 F1 1.122(13) .
C66 F2 1.184(11) .
C66 F3 1.64(2) .
C67 O10 1.190(9) .
C67 O9 1.233(9) .
C67 C68 1.515(12) .
C68 F4 1.271(12) .
C68 F5 1.272(13) .
C68 F6 1.358(15) .
C69 O12 1.198(8) .
C69 O11 1.201(9) .
C69 C70 1.490(12) .
C70 F7 1.204(10) .
C70 F9 1.269(11) .
C70 F8 1.287(11) .
C71 O13 1.203(9) .
C71 O14 1.243(10) .
C71 C72 1.508(13) .
C72 F12 1.210(13) .
C72 F10 1.232(16) .
C72 F11 1.266(13) .
C73 O16 1.226(9) .
C73 O15 1.240(9) .
C73 C74 1.525(10) .
C74 F13 1.251(12) .
C74 F14 1.279(10) .
C74 F15 1.307(10) .
C75 O18 1.199(9) .
C75 O17 1.244(8) .
C75 C76 1.666(15) .
C76 F18 1.097(13) .
C76 F16 1.100(14) .
C76 F17 1.347(19) .
C77 O20 1.222(8) .
C77 O19 1.229(8) .
C77 C78 1.503(10) .
C78 F21 1.286(9) .
C78 F20 1.301(9) .
C78 F19 1.318(9) .
C79 Cl3 1.660(13) .
C79 Cl2 1.662(11) .
C79 Cl1 1.695(11) .
F17 F18 1.63(2) .
O7 Ag3 2.313(5) 2_677
O7 Ag4 2.514(5) 2_677
O9 Ag6 2.429(5) 2_577
O13 Ag5 2.503(6) 2_577
O19 Ag7 2.189(4) 2_776
